data_1518222
loop_
_publ_author_name
'Seo, Daniel M.'
'Afroz, Taliman'
'Allen, Joshua L.'
'Boyle, Paul D.'
'Trulove, Paul C.'
'De Long, Hugh C.'
'Henderson, Wesley A.'

_publ_section_title
;
 Structural Interactions within Lithium Salt Solvates: Cyclic Carbonates
 and Esters
;
_journal_issue 45
_journal_name_full 'The Journal of Physical Chemistry C'
_journal_page_first 25884
_journal_paper_doi 10.1021/jp5079168
_journal_volume 118
_journal_year 2014
_chemical_formula_sum 'C9 H12 Cl Li O13'
_chemical_formula_weight 370.58
_chemical_name_common (EC)3:LiClO4
_space_group_IT_number 14
_symmetry_cell_setting monoclinic
_symmetry_space_group_name_Hall '-P 2ybc'
_symmetry_space_group_name_H-M 'P 1 21/c 1'
_atom_sites_solution_hydrogens geom
_atom_sites_solution_primary direct
_atom_sites_solution_secondary difmap
_audit_creation_method SHELXL-97
_cell_angle_alpha 90.00
_cell_angle_beta 129.4381(17)
_cell_angle_gamma 90.00
_cell_formula_units_Z 8
_cell_length_a 14.7963(6)
_cell_length_b 13.6149(5)
_cell_length_c 18.8067(8)
_cell_measurement_reflns_used 9726
_cell_measurement_temperature 110
_cell_measurement_theta_max 32.69
_cell_measurement_theta_min 2.63
_cell_volume 2926.0(2)
_computing_cell_refinement SAINT
_computing_data_collection Apex2
_computing_data_reduction SAINT
_computing_molecular_graphics NRCVAX
_computing_publication_material cif2tables.py
_computing_structure_refinement XL
_computing_structure_solution SIR92
_diffrn_ambient_temperature 110
_diffrn_measured_fraction_theta_full 0.995
_diffrn_measured_fraction_theta_max 0.969
_diffrn_measurement_device_type 'Bruker-Nonius Kappa Axis X8 Apex2'
_diffrn_measurement_method 'omega and phi scans'
_diffrn_radiation_monochromator graphite
_diffrn_radiation_source 'fine-focus sealed tube'
_diffrn_radiation_type MoK\a
_diffrn_radiation_wavelength 0.71073
_diffrn_reflns_av_R_equivalents 0.0448
_diffrn_reflns_av_sigmaI/netI 0.0475
_diffrn_reflns_limit_h_max 24
_diffrn_reflns_limit_h_min -24
_diffrn_reflns_limit_k_max 23
_diffrn_reflns_limit_k_min -22
_diffrn_reflns_limit_l_max 31
_diffrn_reflns_limit_l_min -27
_diffrn_reflns_number 136701
_diffrn_reflns_theta_full 35.63
_diffrn_reflns_theta_max 37.10
_diffrn_reflns_theta_min 2.05
_exptl_absorpt_coefficient_mu 0.332
_exptl_absorpt_correction_T_max 0.9522
_exptl_absorpt_correction_T_min 0.9152
_exptl_absorpt_correction_type multi-scan
_exptl_absorpt_process_details SADABS
_exptl_crystal_colour colourless
_exptl_crystal_density_diffrn 1.682
_exptl_crystal_density_method 'not measured'
_exptl_crystal_description prism
_exptl_crystal_F_000 1520
_exptl_crystal_size_max 0.27
_exptl_crystal_size_mid 0.25
_exptl_crystal_size_min 0.15
_refine_diff_density_max 1.071
_refine_diff_density_min -0.787
_refine_diff_density_rms 0.081
_refine_ls_extinction_method none
_refine_ls_goodness_of_fit_ref 1.023
_refine_ls_hydrogen_treatment constr
_refine_ls_matrix_type full
_refine_ls_number_parameters 434
_refine_ls_number_reflns 14520
_refine_ls_number_restraints 0
_refine_ls_restrained_S_all 1.023
_refine_ls_R_factor_all 0.0806
_refine_ls_R_factor_gt 0.0454
_refine_ls_shift/su_max 0.001
_refine_ls_shift/su_mean 0.000
_refine_ls_structure_factor_coef Fsqd
_refine_ls_weighting_details 'calc w=1/[\s^2^(Fo^2^)+(0.0635P)^2^+0.3117P] where P=(Fo^2^+2Fc^2^)/3'
_refine_ls_weighting_scheme calc
_refine_ls_wR_factor_gt 0.1050
_refine_ls_wR_factor_ref 0.1192
_reflns_number_gt 10465
_reflns_number_total 14520
_reflns_threshold_expression >2sigma(I)
_cod_data_source_file jp5079168_si_002.cif
_cod_data_source_block (EC)3:LiClO4
_cod_depositor_comments 'Adding full bibliography for 1518222--1518230.cif.'
_cod_original_sg_symbol_H-M 'P 21/c'
_cod_database_code 1518222

loop_
_symmetry_equiv_pos_as_xyz
'x, y, z'
'-x, y+1/2, -z+1/2'
'-x, -y, -z'
'x, -y-1/2, z-1/2'

loop_
_atom_site_label
_atom_site_type_symbol
_atom_site_fract_x
_atom_site_fract_y
_atom_site_fract_z
_atom_site_U_iso_or_equiv
_atom_site_adp_type
_atom_site_occupancy
_atom_site_symmetry_multiplicity
_atom_site_calc_flag
_atom_site_refinement_flags
Li1 Li 0.6975(3) 0.24946(19) 0.0986(2) 0.0202(5) Uani 1 1 d .
Cl1 Cl 0.95059(3) 0.24204(2) 0.26255(2) 0.01693(6) Uani 1 1 d .
O1 O 0.83495(11) 0.20241(9) 0.21938(9) 0.0292(3) Uani 1 1 d .
O2 O 1.01289(13) 0.17516(10) 0.24847(11) 0.0346(3) Uani 1 1 d .
O3 O 0.93892(13) 0.33613(9) 0.22355(11) 0.0368(3) Uani 1 1 d .
O4 O 1.01207(12) 0.25197(10) 0.35900(9) 0.0290(3) Uani 1 1 d .
O5 O 0.57502(11) 0.15718(8) 0.06213(9) 0.0239(2) Uani 1 1 d .
O6 O 0.46073(12) 0.04019(8) 0.05082(9) 0.0241(2) Uani 1 1 d .
O7 O 0.64537(12) 0.05073(8) 0.17701(9) 0.0254(2) Uani 1 1 d .
C1 C 0.56191(15) 0.08789(10) 0.09472(11) 0.0206(3) Uani 1 1 d .
C2 C 0.47220(19) -0.03701(13) 0.10892(13) 0.0302(4) Uani 1 1 d .
H2A H 0.4552 -0.1021 0.0793 0.036 Uiso 1 1 calc R
H2B H 0.4188 -0.0259 0.1229 0.036 Uiso 1 1 calc R
C3 C 0.59867(19) -0.02991(13) 0.19509(15) 0.0319(4) Uani 1 1 d .
H3A H 0.6045 -0.0160 0.2496 0.038 Uiso 1 1 calc R
H3B H 0.6411 -0.0917 0.2058 0.038 Uiso 1 1 calc R
O8 O 0.64343(11) 0.37921(8) 0.09085(8) 0.0237(2) Uani 1 1 d .
O9 O 0.70087(11) 0.44385(9) 0.22292(8) 0.0243(2) Uani 1 1 d .
O10 O 0.52947(11) 0.48469(8) 0.09278(8) 0.0222(2) Uani 1 1 d .
C4 C 0.62588(14) 0.43160(10) 0.13284(11) 0.0189(3) Uani 1 1 d .
C5 C 0.65043(17) 0.50884(13) 0.25107(12) 0.0275(3) Uani 1 1 d .
H5A H 0.6991 0.5683 0.2818 0.033 Uiso 1 1 calc R
H5B H 0.6425 0.4749 0.2934 0.033 Uiso 1 1 calc R
C6 C 0.53134(17) 0.53486(12) 0.16114(13) 0.0258(3) Uani 1 1 d .
H6A H 0.4676 0.5113 0.1606 0.031 Uiso 1 1 calc R
H6B H 0.5234 0.6067 0.1507 0.031 Uiso 1 1 calc R
O11 O 0.72440(13) 0.22760(11) 0.01313(10) 0.0350(3) Uani 1 1 d .
O12 O 0.78979(12) 0.17784(9) -0.05960(9) 0.0263(3) Uani 1 1 d .
O13 O 0.74377(13) 0.33344(9) -0.06742(10) 0.0314(3) Uani 1 1 d .
C7 C 0.75019(15) 0.24518(12) -0.03530(11) 0.0213(3) Uani 1 1 d .
C8 C 0.82681(19) 0.22528(14) -0.10631(14) 0.0320(4) Uani 1 1 d .
H8A H 0.7994 0.1886 -0.1623 0.038 Uiso 1 1 calc R
H8B H 0.9130 0.2316 -0.0652 0.038 Uiso 1 1 calc R
C9 C 0.76883(17) 0.32424(15) -0.13035(14) 0.0354(4) Uani 1 1 d .
H9A H 0.8220 0.3771 -0.1201 0.042 Uiso 1 1 calc R
H9B H 0.6961 0.3262 -0.1952 0.042 Uiso 1 1 calc R
Li2 Li 0.8104(3) 0.75584(19) 0.3856(2) 0.0235(6) Uani 1 1 d .
Cl2 Cl 0.54475(3) 0.75625(3) 0.29947(3) 0.01988(7) Uani 1 1 d .
O14 O 0.66220(13) 0.79285(12) 0.36004(12) 0.0436(4) Uani 1 1 d .
O15 O 0.54170(15) 0.65192(9) 0.30195(11) 0.0382(3) Uani 1 1 d .
O16 O 0.48471(19) 0.79412(13) 0.33065(17) 0.0637(6) Uani 1 1 d .
O17 O 0.4865(2) 0.78965(15) 0.20951(12) 0.0755(8) Uani 1 1 d .
O18 O 0.90972(11) 0.86005(8) 0.46722(9) 0.0244(2) Uani 1 1 d .
O19 O 1.01526(11) 0.96360(8) 0.58480(9) 0.0236(2) Uani 1 1 d .
O20 O 0.82905(11) 0.94007(8) 0.51918(9) 0.0240(2) Uani 1 1 d .
C10 C 0.91726(15) 0.91656(10) 0.52008(11) 0.0195(3) Uani 1 1 d .
C11 C 0.99318(18) 1.03113(13) 0.63210(14) 0.0280(4) Uani 1 1 d .
H11A H 0.9954 1.1001 0.6167 0.034 Uiso 1 1 calc R
H11B H 1.0515 1.0224 0.6997 0.034 Uiso 1 1 calc R
C12 C 0.87205(16) 1.00349(11) 0.59673(12) 0.0231(3) Uani 1 1 d .
H12A H 0.8753 0.9682 0.6444 0.028 Uiso 1 1 calc R
H12B H 0.8220 1.0624 0.5770 0.028 Uiso 1 1 calc R
O21 O 0.88249(13) 0.63826(9) 0.45250(9) 0.0276(3) Uani 1 1 d .
O22 O 1.00777(12) 0.54478(8) 0.57546(8) 0.0230(2) Uani 1 1 d .
O23 O 0.82346(12) 0.55467(9) 0.51892(9) 0.0257(2) Uani 1 1 d .
C13 C 0.90310(16) 0.58332(11) 0.51137(11) 0.0218(3) Uani 1 1 d .
C14 C 1.00006(17) 0.47641(12) 0.63061(12) 0.0243(3) Uani 1 1 d .
H14A H 1.0632 0.4883 0.6972 0.029 Uiso 1 1 calc R
H14B H 1.0048 0.4076 0.6162 0.029 Uiso 1 1 calc R
C15 C 0.88105(16) 0.49793(12) 0.60311(12) 0.0255(3) Uani 1 1 d .
H15A H 0.8378 0.4365 0.5917 0.031 Uiso 1 1 calc R
H15B H 0.8884 0.5365 0.6512 0.031 Uiso 1 1 calc R
O24 O 0.79839(15) 0.75640(12) 0.27881(10) 0.0392(4) Uani 1 1 d .
O25 O 0.71263(11) 0.65807(9) 0.15704(9) 0.0265(3) Uani 1 1 d .
O26 O 0.75607(12) 0.81027(9) 0.14871(9) 0.0276(3) Uani 1 1 d .
C16 C 0.75914(16) 0.74218(12) 0.20069(12) 0.0248(3) Uani 1 1 d .
C17 C 0.65443(16) 0.67385(13) 0.05981(12) 0.0270(3) Uani 1 1 d .
H17A H 0.5694 0.6848 0.0236 0.032 Uiso 1 1 calc R
H17B H 0.6667 0.6176 0.0334 0.032 Uiso 1 1 calc R
C18 C 0.71465(16) 0.76528(13) 0.06278(12) 0.0261(3) Uani 1 1 d .
H18A H 0.7804 0.7487 0.0636 0.031 Uiso 1 1 calc R
H18B H 0.6592 0.8088 0.0097 0.031 Uiso 1 1 calc R

loop_
_atom_site_aniso_label
_atom_site_aniso_U_11
_atom_site_aniso_U_22
_atom_site_aniso_U_33
_atom_site_aniso_U_23
_atom_site_aniso_U_13
_atom_site_aniso_U_12
Li1 0.0229(13) 0.0210(11) 0.0186(13) -0.0026(9) 0.0141(12) -0.0020(10)
Cl1 0.01842(14) 0.01653(13) 0.01677(16) 0.00117(11) 0.01162(14) 0.00035(11)
O1 0.0208(6) 0.0333(6) 0.0264(6) 0.0044(5) 0.0117(5) -0.0060(5)
O2 0.0333(7) 0.0344(7) 0.0379(8) -0.0102(6) 0.0235(7) 0.0046(5)
O3 0.0382(8) 0.0262(6) 0.0454(9) 0.0158(6) 0.0263(7) 0.0019(5)
O4 0.0261(6) 0.0419(7) 0.0179(5) -0.0045(5) 0.0134(5) -0.0026(5)
O5 0.0297(6) 0.0203(4) 0.0265(6) -0.0009(4) 0.0201(5) -0.0046(4)
O6 0.0284(6) 0.0228(5) 0.0282(6) -0.0039(4) 0.0213(5) -0.0077(4)
O7 0.0287(6) 0.0243(5) 0.0250(6) 0.0020(4) 0.0179(5) -0.0028(5)
C1 0.0261(8) 0.0184(6) 0.0245(7) -0.0050(5) 0.0196(7) -0.0026(5)
C2 0.0462(11) 0.0264(7) 0.0304(9) -0.0061(6) 0.0302(9) -0.0142(7)
C3 0.0396(10) 0.0235(7) 0.0420(11) 0.0074(7) 0.0302(10) 0.0013(7)
O8 0.0280(6) 0.0191(4) 0.0278(6) 0.0000(4) 0.0196(5) 0.0025(4)
O9 0.0239(6) 0.0262(5) 0.0206(6) 0.0004(4) 0.0131(5) 0.0012(4)
O10 0.0238(6) 0.0218(5) 0.0211(5) -0.0011(4) 0.0143(5) 0.0038(4)
C4 0.0213(7) 0.0156(5) 0.0217(7) 0.0016(5) 0.0147(6) -0.0007(5)
C5 0.0358(10) 0.0277(7) 0.0241(8) -0.0029(6) 0.0215(8) -0.0017(7)
C6 0.0318(9) 0.0249(7) 0.0295(8) -0.0048(6) 0.0235(8) 0.0001(6)
O11 0.0387(8) 0.0518(8) 0.0291(7) -0.0105(6) 0.0283(7) -0.0104(6)
O12 0.0355(7) 0.0222(5) 0.0328(7) 0.0024(5) 0.0272(6) 0.0029(5)
O13 0.0317(7) 0.0190(5) 0.0429(8) -0.0010(5) 0.0234(6) -0.0010(5)
C7 0.0208(7) 0.0250(6) 0.0192(7) -0.0055(5) 0.0134(6) -0.0035(5)
C8 0.0394(10) 0.0379(9) 0.0354(10) -0.0083(8) 0.0315(9) -0.0102(8)
C9 0.0273(9) 0.0405(10) 0.0326(10) 0.0116(8) 0.0162(8) -0.0072(7)
Li2 0.0301(15) 0.0176(11) 0.0229(14) -0.0001(10) 0.0168(13) -0.0012(10)
Cl2 0.01977(15) 0.01905(14) 0.02073(17) 0.00013(12) 0.01282(14) 0.00024(12)
O14 0.0271(7) 0.0521(9) 0.0446(9) -0.0119(7) 0.0195(7) -0.0057(6)
O15 0.0563(9) 0.0193(5) 0.0413(8) 0.0008(5) 0.0321(8) 0.0000(6)
O16 0.0656(13) 0.0514(10) 0.1053(17) -0.0266(11) 0.0689(14) -0.0048(9)
O17 0.0771(14) 0.0689(12) 0.0254(8) 0.0165(8) 0.0067(9) -0.0395(11)
O18 0.0356(7) 0.0180(5) 0.0261(6) -0.0053(4) 0.0226(6) -0.0038(4)
O19 0.0267(6) 0.0225(5) 0.0248(6) -0.0074(4) 0.0178(5) -0.0043(4)
O20 0.0252(6) 0.0224(5) 0.0262(6) -0.0066(4) 0.0171(5) -0.0024(4)
C10 0.0259(8) 0.0152(5) 0.0203(7) 0.0002(5) 0.0160(6) -0.0013(5)
C11 0.0340(9) 0.0284(7) 0.0301(9) -0.0125(7) 0.0244(8) -0.0081(7)
C12 0.0308(9) 0.0211(6) 0.0235(8) -0.0033(6) 0.0200(7) 0.0000(6)
O21 0.0420(7) 0.0180(5) 0.0217(6) 0.0039(4) 0.0198(6) 0.0042(5)
O22 0.0288(6) 0.0210(5) 0.0236(6) 0.0056(4) 0.0187(5) 0.0042(4)
O23 0.0251(6) 0.0245(5) 0.0248(6) 0.0035(5) 0.0146(5) 0.0020(4)
C13 0.0313(8) 0.0157(6) 0.0191(7) -0.0016(5) 0.0163(7) 0.0016(5)
C14 0.0328(9) 0.0220(6) 0.0228(7) 0.0065(6) 0.0199(7) 0.0054(6)
C15 0.0317(9) 0.0246(7) 0.0241(8) 0.0012(6) 0.0196(7) -0.0013(6)
O24 0.0484(10) 0.0481(9) 0.0238(7) 0.0008(6) 0.0242(7) 0.0061(7)
O25 0.0284(7) 0.0236(5) 0.0273(6) 0.0017(5) 0.0176(6) -0.0033(5)
O26 0.0355(7) 0.0207(5) 0.0223(6) 0.0005(4) 0.0163(5) -0.0026(5)
C16 0.0270(8) 0.0269(7) 0.0213(7) 0.0020(6) 0.0157(7) 0.0027(6)
C17 0.0238(8) 0.0293(8) 0.0233(8) -0.0041(6) 0.0128(7) -0.0019(6)
C18 0.0245(8) 0.0333(8) 0.0182(7) 0.0022(6) 0.0125(7) -0.0003(6)

loop_
_atom_type_symbol
_atom_type_description
_atom_type_scat_dispersion_real
_atom_type_scat_dispersion_imag
_atom_type_scat_source
C C 0.0033 0.0016 'International Tables Vol C Tables 4.2.6.8 and 6.1.1.4'
H H 0.0000 0.0000 'International Tables Vol C Tables 4.2.6.8 and 6.1.1.4'
Cl Cl 0.1484 0.1585 'International Tables Vol C Tables 4.2.6.8 and 6.1.1.4'
Li Li -0.0003 0.0001 'International Tables Vol C Tables 4.2.6.8 and 6.1.1.4'
O O 0.0106 0.0060 'International Tables Vol C Tables 4.2.6.8 and 6.1.1.4'

loop_
_geom_angle_atom_site_label_1
_geom_angle_atom_site_label_2
_geom_angle_atom_site_label_3
_geom_angle
O8 Li1 O11 112.47(15)
O8 Li1 O5 108.71(15)
O11 Li1 O5 104.44(14)
O8 Li1 O1 117.89(15)
O11 Li1 O1 107.91(15)
O5 Li1 O1 104.29(14)
O8 Li1 Cl1 107.53(12)
O11 Li1 Cl1 93.96(12)
O5 Li1 Cl1 128.50(13)
O1 Li1 Cl1 24.77(6)
O4 Cl1 O3 109.78(9)
O4 Cl1 O2 109.20(9)
O3 Cl1 O2 110.84(9)
O4 Cl1 O1 108.58(8)
O3 Cl1 O1 109.27(8)
O2 Cl1 O1 109.12(8)
O4 Cl1 Li1 132.79(8)
O3 Cl1 Li1 77.06(8)
O2 Cl1 Li1 111.28(8)
Cl1 O1 Li1 120.85(11)
C1 O5 Li1 138.04(15)
C1 O6 C2 109.86(14)
C1 O7 C3 109.57(14)
O5 C1 O7 124.20(15)
O5 C1 O6 123.14(15)
O7 C1 O6 112.66(13)
O6 C2 C3 103.58(13)
O6 C2 H2A 111.0
C3 C2 H2A 111.0
O6 C2 H2B 111.0
C3 C2 H2B 111.0
H2A C2 H2B 109.0
O7 C3 C2 104.30(14)
O7 C3 H3A 110.9
C2 C3 H3A 110.9
O7 C3 H3B 110.9
C2 C3 H3B 110.9
H3A C3 H3B 108.9
C4 O8 Li1 138.69(14)
C4 O9 C5 109.65(13)
C4 O10 C6 110.34(13)
O8 C4 O9 123.99(15)
O8 C4 O10 123.41(15)
O9 C4 O10 112.59(13)
O9 C5 C6 103.71(13)
O9 C5 H5A 111.0
C6 C5 H5A 111.0
O9 C5 H5B 111.0
C6 C5 H5B 111.0
H5A C5 H5B 109.0
O10 C6 C5 103.55(13)
O10 C6 H6A 111.1
C5 C6 H6A 111.1
O10 C6 H6B 111.1
C5 C6 H6B 111.1
H6A C6 H6B 109.0
C7 O11 Li1 159.07(16)
C7 O12 C8 108.84(13)
C7 O13 C9 108.21(14)
O11 C7 O12 122.99(16)
O11 C7 O13 123.83(16)
O12 C7 O13 113.17(15)
O12 C8 C9 102.62(15)
O12 C8 H8A 111.2
C9 C8 H8A 111.2
O12 C8 H8B 111.2
C9 C8 H8B 111.2
H8A C8 H8B 109.2
O13 C9 C8 102.96(14)
O13 C9 H9A 111.2
C8 C9 H9A 111.2
O13 C9 H9B 111.2
C8 C9 H9B 111.2
H9A C9 H9B 109.1
O21 Li2 O24 109.92(16)
O21 Li2 O18 105.83(16)
O24 Li2 O18 110.67(16)
O21 Li2 O14 116.42(16)
O24 Li2 O14 113.26(17)
O18 Li2 O14 99.98(14)
O17 Cl2 O15 110.85(11)
O17 Cl2 O14 110.67(12)
O15 Cl2 O14 111.65(10)
O17 Cl2 O16 108.12(15)
O15 Cl2 O16 107.72(11)
O14 Cl2 O16 107.65(11)
Cl2 O14 Li2 134.33(13)
C10 O18 Li2 139.15(15)
C10 O19 C11 109.15(13)
C10 O20 C12 109.26(13)
O18 C10 O19 122.74(16)
O18 C10 O20 124.47(15)
O19 C10 O20 112.78(13)
O19 C11 C12 103.76(13)
O19 C11 H11A 111.0
C12 C11 H11A 111.0
O19 C11 H11B 111.0
C12 C11 H11B 111.0
H11A C11 H11B 109.0
O20 C12 C11 103.38(13)
O20 C12 H12A 111.1
C11 C12 H12A 111.1
O20 C12 H12B 111.1
C11 C12 H12B 111.1
H12A C12 H12B 109.1
C13 O21 Li2 147.53(16)
C13 O22 C14 109.09(13)
C13 O23 C15 108.99(13)
O21 C13 O22 123.34(17)
O21 C13 O23 123.76(17)
O22 C13 O23 112.90(13)
O22 C14 C15 103.53(12)
O22 C14 H14A 111.1
C15 C14 H14A 111.1
O22 C14 H14B 111.1
C15 C14 H14B 111.1
H14A C14 H14B 109.0
O23 C15 C14 102.97(13)
O23 C15 H15A 111.2
C14 C15 H15A 111.2
O23 C15 H15B 111.2
C14 C15 H15B 111.2
H15A C15 H15B 109.1
C16 O24 Li2 159.69(19)
C16 O25 C17 108.12(13)
C16 O26 C18 108.56(13)
O24 C16 O25 123.74(17)
O24 C16 O26 123.43(17)
O25 C16 O26 112.82(15)
O25 C17 C18 102.14(13)
O25 C17 H17A 111.3
C18 C17 H17A 111.3
O25 C17 H17B 111.3
C18 C17 H17B 111.3
H17A C17 H17B 109.2
O26 C18 C17 102.17(14)
O26 C18 H18A 111.3
C17 C18 H18A 111.3
O26 C18 H18B 111.3
C17 C18 H18B 111.3
H18A C18 H18B 109.2

loop_
_geom_bond_atom_site_label_1
_geom_bond_atom_site_label_2
_geom_bond_distance
Li1 O8 1.906(3)
Li1 O11 1.909(3)
Li1 O5 1.938(3)
Li1 O1 1.959(3)
Li1 Cl1 2.978(3)
Cl1 O4 1.4280(13)
Cl1 O3 1.4310(12)
Cl1 O2 1.4351(13)
Cl1 O1 1.4536(13)
O5 C1 1.2059(18)
O6 C1 1.332(2)
O6 C2 1.4464(19)
O7 C1 1.322(2)
O7 C3 1.448(2)
C2 C3 1.511(3)
C2 H2A 0.9900
C2 H2B 0.9900
C3 H3A 0.9900
C3 H3B 0.9900
O8 C4 1.2084(18)
O9 C4 1.3194(19)
O9 C5 1.457(2)
O10 C4 1.3266(19)
O10 C6 1.4403(19)
C5 C6 1.518(3)
C5 H5A 0.9900
C5 H5B 0.9900
C6 H6A 0.9900
C6 H6B 0.9900
O11 C7 1.214(2)
O12 C7 1.316(2)
O12 C8 1.449(2)
O13 C7 1.321(2)
O13 C9 1.453(3)
C8 C9 1.504(3)
C8 H8A 0.9900
C8 H8B 0.9900
C9 H9A 0.9900
C9 H9B 0.9900
Li2 O21 1.891(3)
Li2 O24 1.901(3)
Li2 O18 1.914(3)
Li2 O14 1.988(4)
Cl2 O17 1.3997(17)
Cl2 O15 1.4229(13)
Cl2 O14 1.4321(15)
Cl2 O16 1.4355(17)
O18 C10 1.2049(18)
O19 C10 1.324(2)
O19 C11 1.453(2)
O20 C10 1.333(2)
O20 C12 1.4485(19)
C11 C12 1.510(3)
C11 H11A 0.9900
C11 H11B 0.9900
C12 H12A 0.9900
C12 H12B 0.9900
O21 C13 1.2039(19)
O22 C13 1.325(2)
O22 C14 1.4510(19)
O23 C13 1.332(2)
O23 C15 1.454(2)
C14 C15 1.516(3)
C14 H14A 0.9900
C14 H14B 0.9900
C15 H15A 0.9900
C15 H15B 0.9900
O24 C16 1.204(2)
O25 C16 1.320(2)
O25 C17 1.460(2)
O26 C16 1.327(2)
O26 C18 1.451(2)
C17 C18 1.511(2)
C17 H17A 0.9900
C17 H17B 0.9900
C18 H18A 0.9900
C18 H18B 0.9900

loop_
_geom_torsion_atom_site_label_1
_geom_torsion_atom_site_label_2
_geom_torsion_atom_site_label_3
_geom_torsion_atom_site_label_4
_geom_torsion
O8 Li1 Cl1 O4 64.84(16)
O11 Li1 Cl1 O4 179.90(10)
O5 Li1 Cl1 O4 -68.10(19)
O1 Li1 Cl1 O4 -54.26(17)
O8 Li1 Cl1 O3 -40.26(13)
O11 Li1 Cl1 O3 74.81(11)
O5 Li1 Cl1 O3 -173.20(18)
O1 Li1 Cl1 O3 -159.35(15)
O8 Li1 Cl1 O2 -147.85(12)
O11 Li1 Cl1 O2 -32.79(13)
O5 Li1 Cl1 O2 79.21(18)
O1 Li1 Cl1 O2 93.05(15)
O8 Li1 Cl1 O1 119.1(2)
O11 Li1 Cl1 O1 -125.84(18)
O5 Li1 Cl1 O1 -13.85(14)
O4 Cl1 O1 Li1 141.07(13)
O3 Cl1 O1 Li1 21.35(16)
O2 Cl1 O1 Li1 -99.99(14)
O8 Li1 O1 Cl1 -70.5(2)
O11 Li1 O1 Cl1 58.20(17)
O5 Li1 O1 Cl1 168.86(11)
O8 Li1 O5 C1 -121.4(2)
O11 Li1 O5 C1 118.3(2)
O1 Li1 O5 C1 5.2(3)
Cl1 Li1 O5 C1 11.1(3)
Li1 O5 C1 O7 -2.8(3)
Li1 O5 C1 O6 177.39(17)
C3 O7 C1 O5 178.44(15)
C3 O7 C1 O6 -1.77(18)
C2 O6 C1 O5 -178.23(15)
C2 O6 C1 O7 1.98(18)
C1 O6 C2 C3 -1.31(17)
C1 O7 C3 C2 0.84(18)
O6 C2 C3 O7 0.28(18)
O11 Li1 O8 C4 -170.44(18)
O5 Li1 O8 C4 74.4(3)
O1 Li1 O8 C4 -43.9(3)
Cl1 Li1 O8 C4 -68.4(2)
Li1 O8 C4 O9 47.4(3)
Li1 O8 C4 O10 -134.0(2)
C5 O9 C4 O8 -178.03(14)
C5 O9 C4 O10 3.19(17)
C6 O10 C4 O8 176.74(14)
C6 O10 C4 O9 -4.47(17)
C4 O9 C5 C6 -0.69(17)
C4 O10 C6 C5 3.69(17)
O9 C5 C6 O10 -1.74(16)
O8 Li1 O11 C7 31.9(6)
O5 Li1 O11 C7 149.6(4)
O1 Li1 O11 C7 -99.8(5)
Cl1 Li1 O11 C7 -78.9(5)
Li1 O11 C7 O12 154.0(4)
Li1 O11 C7 O13 -24.6(6)
C8 O12 C7 O11 -172.31(17)
C8 O12 C7 O13 6.4(2)
C9 O13 C7 O11 -173.80(17)
C9 O13 C7 O12 7.5(2)
C7 O12 C8 C9 -16.69(19)
C7 O13 C9 C8 -17.27(19)
O12 C8 C9 O13 19.84(18)
O17 Cl2 O14 Li2 -78.5(2)
O15 Cl2 O14 Li2 45.5(2)
O16 Cl2 O14 Li2 163.57(19)
O21 Li2 O14 Cl2 -72.8(3)
O24 Li2 O14 Cl2 56.1(2)
O18 Li2 O14 Cl2 173.85(16)
O21 Li2 O18 C10 -96.2(2)
O24 Li2 O18 C10 144.76(19)
O14 Li2 O18 C10 25.1(3)
Li2 O18 C10 O19 161.47(18)
Li2 O18 C10 O20 -19.9(3)
C11 O19 C10 O18 175.83(15)
C11 O19 C10 O20 -2.99(18)
C12 O20 C10 O18 175.42(15)
C12 O20 C10 O19 -5.79(18)
C10 O19 C11 C12 9.90(18)
C10 O20 C12 C11 11.47(17)
O19 C11 C12 O20 -12.50(17)
O24 Li2 O21 C13 -164.3(2)
O18 Li2 O21 C13 76.1(3)
O14 Li2 O21 C13 -33.9(4)
Li2 O21 C13 O22 -134.8(3)
Li2 O21 C13 O23 45.4(4)
C14 O22 C13 O21 -175.59(15)
C14 O22 C13 O23 4.26(17)
C15 O23 C13 O21 -173.58(15)
C15 O23 C13 O22 6.57(17)
C13 O22 C14 C15 -12.53(16)
C13 O23 C15 C14 -13.77(17)
O22 C14 C15 O23 15.38(16)
O21 Li2 O24 C16 87.7(5)
O18 Li2 O24 C16 -155.7(4)
O14 Li2 O24 C16 -44.4(5)
Li2 O24 C16 O25 -44.7(6)
Li2 O24 C16 O26 134.0(4)
C17 O25 C16 O24 168.96(18)
C17 O25 C16 O26 -9.8(2)
C18 O26 C16 O24 174.18(19)
C18 O26 C16 O25 -7.0(2)
C16 O25 C17 C18 21.33(18)
C16 O26 C18 C17 19.78(19)
O25 C17 C18 O26 -23.97(17)
